data_2207164
loop_
_publ_author_name
'Kooijman, Huub'
'Sarab\`er, Florence C. E.'
'Groot, Aede de'
'Spek, Anthony L.'

_publ_section_title
17-Isopropyl-3-methoxy-13-methyl-7,8,9,11,12,13,14,15,16,17-decahydro-6<i>H</i>-cyclopenta[<i>a</i>]phenanthrene
_journal_coeditor_code BT6770
_journal_issue 11
_journal_name_full 'Acta Crystallographica Section E'
_journal_page_first o3908
_journal_page_last o3909
_journal_paper_doi 10.1107/S1600536805034641
_journal_volume 61
_journal_year 2005
_chemical_formula_iupac 'C22 H32 O'
_chemical_formula_moiety 'C22 H32 O'
_chemical_formula_sum 'C22 H32 O'
_chemical_formula_weight 312.48
_chemical_name_systematic
;
17-isopropyl-3-methoxy-13-methyl-7,8,9,11,12,13,14,15,16,17-decahydro-
6H-cyclopenta[a]phenanthrene
;
_space_group_IT_number 14
_symmetry_cell_setting monoclinic
_symmetry_space_group_name_Hall '-P 2ybc'
_symmetry_space_group_name_H-M 'P 1 21/c 1'
_atom_sites_solution_hydrogens geom
_atom_sites_solution_primary direct
_atom_sites_solution_secondary difmap
_cell_angle_alpha 90
_cell_angle_beta 90.350(10)
_cell_angle_gamma 90
_cell_formula_units_Z 4
_cell_length_a 21.260(6)
_cell_length_b 6.1189(10)
_cell_length_c 13.662(3)
_cell_measurement_reflns_used 457
_cell_measurement_temperature 150
_cell_measurement_theta_max 20.0
_cell_measurement_theta_min 2.0
_cell_volume 1777.2(7)
_computing_cell_refinement 'DENZO (Otwinowski & Minor, 1997)'
_computing_data_collection 'COLLECT (Hooft, 1998)'
_computing_data_reduction DENZO
_computing_molecular_graphics 'PLATON (Spek, 2003)'
_computing_publication_material PLATON
_computing_structure_refinement 'SHELXL97 (Sheldrick, 1997)'
_computing_structure_solution 'SHELXS86 (Sheldrick, 1985)'
_diffrn_ambient_temperature 150
_diffrn_detector_area_resol_mean 18.4
_diffrn_measured_fraction_theta_full 0.999
_diffrn_measured_fraction_theta_max 0.999
_diffrn_measurement_device_type 'Nonius KappaCCD area-detector'
_diffrn_measurement_method '\f scans and \w scans with \k offset'
_diffrn_radiation_monochromator graphite
_diffrn_radiation_source 'Rotating Anode'
_diffrn_radiation_type MoK\a
_diffrn_radiation_wavelength 0.71073
_diffrn_reflns_av_R_equivalents 0.0973
_diffrn_reflns_av_sigmaI/netI 0.0476
_diffrn_reflns_limit_h_max 26
_diffrn_reflns_limit_h_min -26
_diffrn_reflns_limit_k_max 7
_diffrn_reflns_limit_k_min -7
_diffrn_reflns_limit_l_max 16
_diffrn_reflns_limit_l_min -16
_diffrn_reflns_number 37859
_diffrn_reflns_reduction_process
;
;
_diffrn_reflns_theta_full 26.00
_diffrn_reflns_theta_max 26.00
_diffrn_reflns_theta_min 1.92
_diffrn_standards_number 0
_exptl_absorpt_coefficient_mu 0.069
_exptl_absorpt_correction_type none
_exptl_crystal_colour colourless
_exptl_crystal_density_diffrn 1.168
_exptl_crystal_density_method 'Not Measured'
_exptl_crystal_description plate
_exptl_crystal_F_000 688
_exptl_crystal_size_max 0.30
_exptl_crystal_size_mid 0.30
_exptl_crystal_size_min 0.07
_refine_diff_density_max 0.184
_refine_diff_density_min -0.179
_refine_ls_extinction_method none
_refine_ls_goodness_of_fit_ref 1.025
_refine_ls_hydrogen_treatment refxyz
_refine_ls_matrix_type full
_refine_ls_number_parameters 304
_refine_ls_number_reflns 3508
_refine_ls_number_restraints 0
_refine_ls_restrained_S_all 1.025
_refine_ls_R_factor_all 0.0878
_refine_ls_R_factor_gt 0.0486
_refine_ls_shift/su_max 0.000
_refine_ls_shift/su_mean 0.000
_refine_ls_structure_factor_coef Fsqd
_refine_ls_weighting_details 'w = 1/[\s^2^(F~o~^2^)+(0.0479P)^2^+0.13P] where P = (F~o~^2^+2Fc^2^)/3'
_refine_ls_weighting_scheme calc
_refine_ls_wR_factor_gt 0.1121
_refine_ls_wR_factor_ref 0.1313
_reflns_number_gt 2308
_reflns_number_total 3508
_reflns_threshold_expression I>2\s(I)
_cod_data_source_file bt6770.cif
_cod_data_source_block I
_cod_original_sg_symbol_H-M 'P 21/c'
_cod_database_code 2207164
_cod_database_fobs_code 2207164

loop_
_symmetry_equiv_pos_site_id
_symmetry_equiv_pos_as_xyz
1 x,y,z
2 -x,1/2+y,1/2-z
3 -x,-y,-z
4 x,1/2-y,1/2+z

loop_
_atom_site_aniso_label
_atom_site_aniso_U_11
_atom_site_aniso_U_22
_atom_site_aniso_U_33
_atom_site_aniso_U_12
_atom_site_aniso_U_13
_atom_site_aniso_U_23
O3 0.0434(7) 0.0378(7) 0.0349(7) -0.0049(5) 0.0020(5) -0.0029(5)
C1 0.0405(10) 0.0302(9) 0.0340(10) -0.0025(8) -0.0046(8) -0.0033(8)
C2 0.0441(10) 0.0331(10) 0.0292(9) 0.0013(8) -0.0040(8) -0.0048(8)
C3 0.0352(9) 0.0337(9) 0.0294(9) 0.0033(8) -0.0032(7) 0.0010(7)
C4 0.0360(10) 0.0284(9) 0.0352(10) -0.0010(8) -0.0066(8) 0.0004(8)
C5 0.0354(9) 0.0272(9) 0.0308(9) 0.0018(7) -0.0070(7) 0.0002(7)
C6 0.0438(11) 0.0317(10) 0.0383(10) -0.0074(8) -0.0019(8) -0.0062(8)
C7 0.0475(11) 0.0361(10) 0.0369(10) -0.0054(9) -0.0021(9) -0.0083(8)
C8 0.0436(10) 0.0299(9) 0.0327(9) -0.0027(8) -0.0027(8) -0.0034(8)
C9 0.0392(10) 0.0281(9) 0.0320(9) 0.0003(7) -0.0048(8) -0.0013(7)
C10 0.0344(9) 0.0279(9) 0.0308(9) 0.0015(7) -0.0062(7) -0.0003(7)
C11 0.0436(11) 0.0351(10) 0.0358(10) -0.0039(8) -0.0008(8) -0.0074(8)
C12 0.0399(10) 0.0329(10) 0.0354(10) -0.0039(8) -0.0015(8) -0.0053(8)
C13 0.0396(10) 0.0281(9) 0.0294(9) 0.0018(7) -0.0023(7) -0.0006(7)
C14 0.0423(10) 0.0300(9) 0.0315(9) -0.0005(8) -0.0038(8) -0.0029(7)
C15 0.0562(12) 0.0373(11) 0.0343(10) -0.0026(9) 0.0003(9) -0.0066(8)
C16 0.0505(12) 0.0378(10) 0.0314(10) 0.0051(9) 0.0002(8) -0.0019(8)
C17 0.0408(10) 0.0285(9) 0.0349(10) 0.0052(8) -0.0016(8) 0.0012(8)
C18 0.0486(12) 0.0404(11) 0.0378(11) 0.0063(9) -0.0021(9) 0.0049(9)
C20 0.0444(11) 0.0352(10) 0.0416(11) 0.0059(8) 0.0016(8) 0.0006(8)
C21 0.0425(12) 0.0466(12) 0.0497(12) -0.0022(9) 0.0028(9) -0.0040(10)
C22 0.0540(13) 0.0497(13) 0.0464(12) -0.0005(11) 0.0083(10) -0.0015(10)
C30 0.0431(11) 0.0388(11) 0.0414(11) -0.0054(9) 0.0023(9) -0.0010(9)

loop_
_atom_site_label
_atom_site_fract_x
_atom_site_fract_y
_atom_site_fract_z
_atom_site_U_iso_or_equiv
_atom_site_thermal_displace_type
_atom_site_occupancy
_atom_site_type_symbol
O3 0.03148(5) 0.44570(18) 0.39750(8) 0.0387(4) Uani 1.000 O
C1 0.15613(8) 0.6826(3) 0.25448(12) 0.0349(6) Uani 1.000 C
C2 0.11231(8) 0.6494(3) 0.32635(12) 0.0355(6) Uani 1.000 C
C3 0.07350(8) 0.4669(3) 0.32188(12) 0.0328(5) Uani 1.000 C
C4 0.07901(8) 0.3217(3) 0.24508(12) 0.0332(6) Uani 1.000 C
C5 0.12333(7) 0.3567(2) 0.17145(11) 0.0312(5) Uani 1.000 C
C6 0.12619(9) 0.1939(3) 0.08869(13) 0.0379(6) Uani 1.000 C
C7 0.16213(9) 0.2740(3) 0.00066(13) 0.0402(6) Uani 1.000 C
C8 0.22270(8) 0.3832(3) 0.03118(12) 0.0354(5) Uani 1.000 C
C9 0.21009(8) 0.5834(3) 0.09453(12) 0.0331(5) Uani 1.000 C
C10 0.16321(7) 0.5383(3) 0.17555(11) 0.0311(5) Uani 1.000 C
C11 0.27142(8) 0.6908(3) 0.12807(13) 0.0382(6) Uani 1.000 C
C12 0.31603(9) 0.7407(3) 0.04348(13) 0.0361(6) Uani 1.000 C
C13 0.32896(8) 0.5406(3) -0.02089(11) 0.0324(5) Uani 1.000 C
C14 0.26444(8) 0.4495(3) -0.05349(12) 0.0346(5) Uani 1.000 C
C15 0.27932(10) 0.2851(3) -0.13368(13) 0.0426(6) Uani 1.000 C
C16 0.33746(9) 0.3820(3) -0.18388(13) 0.0399(6) Uani 1.000 C
C17 0.35897(8) 0.5827(3) -0.12255(12) 0.0347(6) Uani 1.000 C
C18 0.36832(10) 0.3723(3) 0.03650(14) 0.0423(7) Uani 1.000 C
C20 0.42979(9) 0.6228(3) -0.13130(13) 0.0404(6) Uani 1.000 C
C21 0.45357(10) 0.8113(3) -0.06817(16) 0.0463(7) Uani 1.000 C
C22 0.44717(11) 0.6682(4) -0.23811(15) 0.0500(7) Uani 1.000 C
C30 -0.00588(9) 0.2510(3) 0.39983(15) 0.0411(6) Uani 1.000 C
H1 0.1816(8) 0.814(3) 0.2577(12) 0.0420 Uiso 1.000 H
H2 0.1078(8) 0.756(3) 0.3802(12) 0.0430 Uiso 1.000 H
H4 0.0524(8) 0.191(3) 0.2398(12) 0.0400 Uiso 1.000 H
H6A 0.0834(9) 0.148(3) 0.0713(12) 0.0460 Uiso 1.000 H
H6B 0.1468(8) 0.057(3) 0.1144(12) 0.0460 Uiso 1.000 H
H7A 0.1705(8) 0.152(3) -0.0473(13) 0.0480 Uiso 1.000 H
H7B 0.1356(8) 0.392(3) -0.0366(13) 0.0480 Uiso 1.000 H
H8 0.2470(8) 0.271(3) 0.0744(12) 0.0420 Uiso 1.000 H
H9 0.1892(8) 0.688(3) 0.0504(12) 0.0400 Uiso 1.000 H
H11A 0.2917(8) 0.595(3) 0.1773(13) 0.0460 Uiso 1.000 H
H11B 0.2617(8) 0.829(3) 0.1650(13) 0.0460 Uiso 1.000 H
H12A 0.3545(8) 0.809(3) 0.0702(12) 0.0430 Uiso 1.000 H
H12B 0.2955(8) 0.859(3) -0.0007(12) 0.0430 Uiso 1.000 H
H14 0.2422(8) 0.577(3) -0.0859(11) 0.0420 Uiso 1.000 H
H15A 0.2445(9) 0.269(3) -0.1800(14) 0.0510 Uiso 1.000 H
H15B 0.2888(8) 0.131(3) -0.1051(13) 0.0510 Uiso 1.000 H
H16A 0.3300(8) 0.426(3) -0.2541(13) 0.0480 Uiso 1.000 H
H16B 0.3733(9) 0.273(3) -0.1878(13) 0.0480 Uiso 1.000 H
H17 0.3365(8) 0.712(3) -0.1478(12) 0.0420 Uiso 1.000 H
H18A 0.3770(9) 0.242(4) -0.0033(14) 0.0630 Uiso 1.000 H
H18B 0.3452(9) 0.327(3) 0.0998(16) 0.0630 Uiso 1.000 H
H18C 0.4115(10) 0.435(3) 0.0561(14) 0.0630 Uiso 1.000 H
H20 0.4508(8) 0.487(3) -0.1110(12) 0.0480 Uiso 1.000 H
H21A 0.4302(10) 0.953(3) -0.0834(15) 0.0690 Uiso 1.000 H
H21B 0.4991(11) 0.844(3) -0.0829(14) 0.0690 Uiso 1.000 H
H21C 0.4485(9) 0.784(3) 0.0026(17) 0.0690 Uiso 1.000 H
H22A 0.4332(10) 0.551(4) -0.2809(16) 0.0750 Uiso 1.000 H
H22B 0.4944(11) 0.688(3) -0.2437(15) 0.0750 Uiso 1.000 H
H22C 0.4248(10) 0.815(4) -0.2614(15) 0.0750 Uiso 1.000 H
H30A -0.0359(9) 0.250(3) 0.3388(15) 0.0620 Uiso 1.000 H
H30B -0.0319(9) 0.263(3) 0.4600(15) 0.0620 Uiso 1.000 H
H30C 0.0217(9) 0.116(3) 0.4014(14) 0.0620 Uiso 1.000 H

loop_
_atom_type_symbol
_atom_type_description
_atom_type_scat_dispersion_real
_atom_type_scat_dispersion_imag
_atom_type_scat_source
O O 0.0106 0.0060 'International Tables Vol C Tables 4.2.6.8 and 6.1.1.4'
H H 0.0000 0.0000 'International Tables Vol C Tables 4.2.6.8 and 6.1.1.4'
C C 0.0033 0.0016 'International Tables Vol C Tables 4.2.6.8 and 6.1.1.4'

loop_
_geom_angle_atom_site_label_1
_geom_angle_atom_site_label_2
_geom_angle_atom_site_label_3
_geom_angle
_geom_angle_publ_flag
C3 O3 C30 117.24(13) yes
C2 C1 C10 122.23(16) no
C1 C2 C3 119.53(16) no
O3 C3 C2 115.52(15) no
O3 C3 C4 124.65(16) no
C2 C3 C4 119.84(16) no
C3 C4 C5 120.58(16) no
C4 C5 C6 117.92(14) no
C4 C5 C10 120.24(14) no
C6 C5 C10 121.84(14) no
C5 C6 C7 113.92(15) no
C6 C7 C8 111.04(15) no
C7 C8 C9 111.12(14) no
C7 C8 C14 114.22(14) no
C9 C8 C14 108.88(15) no
C8 C9 C10 112.71(15) no
C8 C9 C11 111.29(14) no
C10 C9 C11 114.96(14) no
C1 C10 C5 117.59(14) no
C1 C10 C9 121.32(15) no
C5 C10 C9 121.02(14) no
C9 C11 C12 113.02(14) no
C11 C12 C13 112.83(15) no
C12 C13 C14 106.96(14) no
C12 C13 C17 117.16(15) no
C12 C13 C18 109.94(14) no
C14 C13 C17 99.85(12) no
C14 C13 C18 112.63(15) no
C17 C13 C18 109.97(14) no
C8 C14 C13 113.54(13) no
C8 C14 C15 119.81(15) no
C13 C14 C15 104.96(14) no
C14 C15 C16 103.75(15) no
C15 C16 C17 107.41(14) no
C13 C17 C16 103.29(14) no
C13 C17 C20 120.39(14) no
C16 C17 C20 111.77(14) no
C17 C20 C21 113.58(16) no
C17 C20 C22 110.26(16) no
C21 C20 C22 108.69(16) no
C2 C1 H1 118.1(10) no
C10 C1 H1 119.6(10) no
C1 C2 H2 120.3(10) no
C3 C2 H2 120.2(10) no
C3 C4 H4 121.9(10) no
C5 C4 H4 117.5(10) no
C5 C6 H6A 109.2(10) no
C5 C6 H6B 107.9(10) no
C7 C6 H6A 111.9(10) no
C7 C6 H6B 109.0(10) no
H6A C6 H6B 104.3(15) no
C6 C7 H7A 111.6(10) no
C6 C7 H7B 109.7(10) no
C8 C7 H7A 110.7(10) no
C8 C7 H7B 106.6(10) no
H7A C7 H7B 106.9(14) no
C7 C8 H8 106.6(10) no
C9 C8 H8 107.2(10) no
C14 C8 H8 108.6(9) no
C8 C9 H9 104.8(10) no
C10 C9 H9 105.6(10) no
C11 C9 H9 106.6(10) no
C9 C11 H11A 108.5(10) no
C9 C11 H11B 109.5(10) no
C12 C11 H11A 111.2(10) no
C12 C11 H11B 109.9(10) no
H11A C11 H11B 104.3(15) no
C11 C12 H12A 108.7(10) no
C11 C12 H12B 108.6(9) no
C13 C12 H12A 113.5(10) no
C13 C12 H12B 107.5(10) no
H12A C12 H12B 105.4(14) no
C8 C14 H14 105.4(9) no
C13 C14 H14 105.1(10) no
C15 C14 H14 107.0(9) no
C14 C15 H15A 111.9(11) no
C14 C15 H15B 111.7(10) no
C16 C15 H15A 111.0(11) no
C16 C15 H15B 111.3(10) no
H15A C15 H15B 107.3(15) no
C15 C16 H16A 113.9(10) no
C15 C16 H16B 112.1(11) no
C17 C16 H16A 110.3(10) no
C17 C16 H16B 109.2(11) no
H16A C16 H16B 103.8(14) no
C13 C17 H17 104.2(10) no
C16 C17 H17 107.8(10) no
C20 C17 H17 108.6(10) no
C13 C18 H18A 111.4(12) no
C13 C18 H18B 110.2(11) no
C13 C18 H18C 111.4(10) no
H18A C18 H18B 109.7(16) no
H18A C18 H18C 106.0(16) no
H18B C18 H18C 108.1(15) no
C17 C20 H20 106.7(10) no
C21 C20 H20 109.4(10) no
C22 C20 H20 108.1(10) no
C20 C21 H21A 111.6(12) no
C20 C21 H21B 110.6(11) no
C20 C21 H21C 112.8(11) no
H21A C21 H21B 104.9(16) no
H21A C21 H21C 106.7(16) no
H21B C21 H21C 109.8(16) no
C20 C22 H22A 111.4(14) no
C20 C22 H22B 109.7(12) no
C20 C22 H22C 109.1(11) no
H22A C22 H22B 110.0(17) no
H22A C22 H22C 108.0(18) no
H22B C22 H22C 108.5(16) no
O3 C30 H30A 108.8(10) no
O3 C30 H30B 105.5(11) no
O3 C30 H30C 111.0(11) no
H30A C30 H30B 108.6(16) no
H30A C30 H30C 111.2(15) no
H30B C30 H30C 111.5(15) no

loop_
_geom_bond_atom_site_label_1
_geom_bond_atom_site_label_2
_geom_bond_distance
_geom_bond_publ_flag
O3 C3 1.376(2) yes
O3 C30 1.432(2) yes
C1 C2 1.373(2) no
C1 C10 1.403(2) no
C2 C3 1.390(3) no
C3 C4 1.380(2) no
C4 C5 1.399(2) no
C5 C6 1.508(2) no
C5 C10 1.399(2) no
C6 C7 1.511(3) no
C7 C8 1.507(3) no
C8 C9 1.525(3) no
C8 C14 1.518(2) no
C9 C10 1.519(2) no
C9 C11 1.528(2) no
C11 C12 1.530(3) no
C12 C13 1.533(3) no
C13 C14 1.544(2) no
C13 C17 1.554(2) no
C13 C18 1.539(3) no
C14 C15 1.522(3) no
C15 C16 1.536(3) no
C16 C17 1.554(3) no
C17 C20 1.531(3) no
C20 C21 1.525(3) no
C20 C22 1.533(3) no
C1 H1 0.970(18) no
C2 H2 0.988(17) no
C4 H4 0.982(18) no
C6 H6A 0.980(19) no
C6 H6B 1.008(18) no
C7 H7A 1.010(18) no
C7 H7B 1.047(18) no
C8 H8 1.041(18) no
C9 H9 0.983(17) no
C11 H11A 0.989(18) no
C11 H11B 1.007(18) no
C12 H12A 0.987(17) no
C12 H12B 1.037(18) no
C14 H14 1.013(18) no
C15 H15A 0.976(19) no
C15 H15B 1.040(18) no
C16 H16A 1.008(18) no
C16 H16B 1.014(19) no
C17 H17 0.986(18) no
C18 H18A 0.98(2) no
C18 H18B 1.04(2) no
C18 H18C 1.03(2) no
C20 H20 0.983(18) no
C21 H21A 1.020(19) no
C21 H21B 1.01(2) no
C21 H21C 0.99(2) no
C22 H22A 0.97(2) no
C22 H22B 1.02(2) no
C22 H22C 1.06(2) no
C30 H30A 1.05(2) no
C30 H30B 1.00(2) no
C30 H30C 1.013(19) no

loop_
_geom_contact_atom_site_label_1
_geom_contact_atom_site_label_2
_geom_contact_distance
_geom_contact_site_symmetry_2
_geom_contact_publ_flag
O3 O3 3.1817(18) 3_566 no
O3 C30 3.380(2) 3_566 no
O3 C6 3.397(2) 4_555 no
O3 C7 3.385(2) 4_555 no
O3 H6A 2.773(19) 2_555 no
O3 H30B 2.64(2) 3_566 no
O3 H6A 2.675(17) 4_555 no
C3 C7 3.411(3) 4_555 no
C6 O3 3.397(2) 4_554 no
C7 O3 3.385(2) 4_554 no
C7 C3 3.411(3) 4_554 no
C12 C21 3.334(3) . no
C18 C21 3.546(3) . no
C21 C18 3.546(3) . no
C21 C21 3.557(3) 3_675 no
C21 C12 3.334(3) . no
C30 O3 3.380(2) 3_566 no
C1 H30A 2.879(19) 2_555 no
C1 H11B 2.714(17) . no
C1 H6B 2.991(18) 1_565 no
C2 H30A 2.84(2) 2_555 no
C2 H7A 2.808(18) 4_555 no
C3 H30A 2.91(2) 2_555 no
C3 H7A 2.816(18) 4_555 no
C4 H30A 2.80(2) . no
C4 H30A 3.001(19) 2_555 no
C4 H30C 2.768(19) . no
C5 H30A 3.044(19) 2_555 no
C5 H8 2.998(17) . no
C7 H15A 3.035(19) . no
C8 H18B 2.78(2) . no
C10 H30A 3.006(19) 2_555 no
C10 H7B 3.086(18) . no
C11 H1 2.719(17) . no
C11 H14 3.065(15) . no
C11 H18B 2.752(19) . no
C12 H21C 2.887(19) . no
C13 H21C 2.961(19) . no
C15 H18A 2.740(19) . no
C15 H7A 2.728(17) . no
C16 H22A 2.65(2) . no
C16 H18A 2.74(2) . no
C18 H15B 2.957(18) . no
C18 H11A 2.872(18) . no
C18 H8 2.706(17) . no
C18 H21C 3.078(19) . no
C18 H20 2.770(17) . no
C20 H18C 2.835(19) . no
C21 H18C 3.000(19) . no
C21 H12A 2.839(17) . no
C22 H16A 2.906(18) . no
C22 H16B 2.966(19) . no
C30 H4 2.546(17) . no
C30 H6A 2.963(19) 2_555 no
C30 H6A 3.069(18) 4_555 no
H1 C11 2.719(17) . no
H1 H6B 2.56(2) 1_565 no
H1 H11B 2.13(2) . no
H1 H14 2.58(2) 4_565 no
H2 H7B 2.50(3) 4_565 no
H4 C30 2.546(17) . no
H4 H6A 2.41(2) . no
H4 H30A 2.35(3) . no
H4 H30C 2.35(3) . no
H6A H4 2.41(2) . no
H6A O3 2.773(19) 2_545 no
H6A C30 2.963(19) 2_545 no
H6A O3 2.675(17) 4_554 no
H6A C30 3.069(18) 4_554 no
H6B C1 2.991(18) 1_545 no
H6B H1 2.56(2) 1_545 no
H6B H8 2.56(2) . no
H6B H9 2.59(3) 1_545 no
H7A C15 2.728(17) . no
H7A H15A 2.51(3) . no
H7A C2 2.808(18) 4_554 no
H7A C3 2.816(18) 4_554 no
H7B C10 3.086(18) . no
H7B H9 2.44(3) . no
H7B H2 2.50(3) 4_564 no
H7B H30C 2.56(3) 4_554 no
H8 C5 2.998(17) . no
H8 C18 2.706(17) . no
H8 H6B 2.56(2) . no
H8 H18B 2.14(3) . no
H9 H6B 2.59(3) 1_565 no
H9 H7B 2.44(3) . no
H9 H12B 2.59(2) . no
H9 H14 2.29(2) . no
H11A C18 2.872(18) . no
H11A H18B 2.26(3) . no
H11B C1 2.714(17) . no
H11B H1 2.13(2) . no
H11B H16A 2.36(3) 4_565 no
H12A C21 2.839(17) . no
H12A H18C 2.60(3) . no
H12A H21C 2.21(3) . no
H12B H9 2.59(2) . no
H12B H14 2.37(2) . no
H12B H15B 2.20(3) 1_565 no
H12B H17 2.37(2) . no
H14 C11 3.065(15) . no
H14 H9 2.29(2) . no
H14 H12B 2.37(2) . no
H14 H17 2.33(2) . no
H14 H1 2.58(2) 4_564 no
H15A C7 3.035(19) . no
H15A H7A 2.51(3) . no
H15B C18 2.957(18) . no
H15B H12B 2.20(3) 1_545 no
H15B H18A 2.43(3) . no
H16A C22 2.906(18) . no
H16A H22A 2.35(3) . no
H16A H11B 2.36(3) 4_564 no
H16A H18B 2.55(3) 4_554 no
H16B C22 2.966(19) . no
H16B H18A 2.53(3) . no
H16B H20 2.35(3) . no
H16B H22A 2.48(3) . no
H17 H12B 2.37(2) . no
H17 H14 2.33(2) . no
H17 H22C 2.52(3) . no
H18A C15 2.740(19) . no
H18A C16 2.74(2) . no
H18A H15B 2.43(3) . no
H18A H16B 2.53(3) . no
H18A H21A 2.37(3) 1_545 no
H18B C8 2.78(2) . no
H18B C11 2.752(19) . no
H18B H8 2.14(3) . no
H18B H11A 2.26(3) . no
H18B H16A 2.55(3) 4_555 no
H18C C20 2.835(19) . no
H18C C21 3.000(19) . no
H18C H12A 2.60(3) . no
H18C H20 2.46(3) . no
H18C H21C 2.39(3) . no
H18C H21B 2.58(3) 3_665 no
H20 C18 2.770(17) . no
H20 H16B 2.35(3) . no
H20 H18C 2.46(3) . no
H21A H18A 2.37(3) 1_565 no
H21A H22C 2.58(3) . no
H21B H22B 2.40(3) . no
H21B H18C 2.58(3) 3_665 no
H21C C12 2.887(19) . no
H21C C13 2.961(19) . no
H21C C18 3.078(19) . no
H21C H12A 2.21(3) . no
H21C H18C 2.39(3) . no
H22A C16 2.65(2) . no
H22A H16A 2.35(3) . no
H22A H16B 2.48(3) . no
H22B H21B 2.40(3) . no
H22C H17 2.52(3) . no
H22C H21A 2.58(3) . no
H30A C4 2.80(2) . no
H30A H4 2.35(3) . no
H30A C1 2.88(2) 2_545 no
H30A C2 2.84(2) 2_545 no
H30A C3 2.91(2) 2_545 no
H30A C4 3.001(19) 2_545 no
H30A C5 3.044(19) 2_545 no
H30A C10 3.006(19) 2_545 no
H30B O3 2.64(2) 3_566 no
H30C C4 2.768(19) . no
H30C H4 2.35(3) . no
H30C H7B 2.56(3) 4_555 no

loop_
_geom_torsion_atom_site_label_1
_geom_torsion_atom_site_label_2
_geom_torsion_atom_site_label_3
_geom_torsion_atom_site_label_4
_geom_torsion
_geom_torsion_publ_flag
C30 O3 C3 C2 -175.14(15) no
C30 O3 C3 C4 4.6(2) no
C10 C1 C2 C3 0.3(3) no
C2 C1 C10 C5 0.5(2) no
C2 C1 C10 C9 177.33(16) no
C1 C2 C3 O3 179.35(15) no
C1 C2 C3 C4 -0.5(3) no
C2 C3 C4 C5 -0.1(3) no
O3 C3 C4 C5 -179.86(15) no
C3 C4 C5 C6 -178.98(16) no
C3 C4 C5 C10 0.8(2) no
C4 C5 C6 C7 164.55(15) no
C10 C5 C6 C7 -15.3(2) no
C6 C5 C10 C9 1.9(2) no
C6 C5 C10 C1 178.80(15) no
C4 C5 C10 C1 -1.0(2) no
C4 C5 C10 C9 -177.87(15) no
C5 C6 C7 C8 44.6(2) no
C6 C7 C8 C9 -61.74(19) no
C6 C7 C8 C14 174.61(15) no
C7 C8 C9 C10 47.51(19) no
C7 C8 C14 C13 -174.42(15) no
C7 C8 C14 C15 -49.4(2) no
C9 C8 C14 C13 60.73(19) no
C9 C8 C14 C15 -174.24(15) no
C7 C8 C9 C11 178.37(14) no
C14 C8 C9 C10 174.16(13) no
C14 C8 C9 C11 -54.99(18) no
C11 C9 C10 C5 -147.09(15) no
C8 C9 C11 C12 52.5(2) no
C10 C9 C11 C12 -177.85(15) no
C8 C9 C10 C1 165.14(15) no
C8 C9 C10 C5 -18.1(2) no
C11 C9 C10 C1 36.2(2) no
C9 C11 C12 C13 -52.9(2) no
C11 C12 C13 C14 53.77(18) no
C11 C12 C13 C17 164.71(14) no
C11 C12 C13 C18 -68.82(19) no
C17 C13 C14 C8 178.22(15) no
C18 C13 C14 C8 61.61(19) no
C18 C13 C14 C15 -71.04(17) no
C17 C13 C14 C15 45.57(17) no
C12 C13 C14 C8 -59.28(19) no
C12 C13 C14 C15 168.06(14) no
C14 C13 C17 C20 -165.13(16) no
C18 C13 C17 C16 78.95(17) no
C18 C13 C17 C20 -46.5(2) no
C12 C13 C17 C20 79.9(2) no
C14 C13 C17 C16 -39.65(16) no
C12 C13 C17 C16 -154.60(15) no
C8 C14 C15 C16 -161.92(15) no
C13 C14 C15 C16 -32.92(17) no
C14 C15 C16 C17 7.08(18) no
C15 C16 C17 C20 151.69(15) no
C15 C16 C17 C13 20.84(18) no
C13 C17 C20 C21 -55.7(2) no
C13 C17 C20 C22 -177.91(17) no
C16 C17 C20 C21 -177.07(15) no
C16 C17 C20 C22 60.7(2) no
